data_1503656
loop_
_publ_author_name
'Wang, Xiang-Shan'
'Wu, Jian-Rong'
'Zhou, Jie'
'Tu, Shu-Jiang'

_publ_section_title
;
 Green Method for the Synthesis of Highly Substituted Cyclohexa-1,3-diene,
 Polyhydroindene, Polyhydronaphthalene, Isochromene, Isothiochromene, and
 Isoquinoline Derivatives in Ionic Liquids
;
_journal_issue 6
_journal_name_full 'Journal of Combinatorial Chemistry'
_journal_page_first 1011
_journal_paper_doi 10.1021/cc9000482
_journal_volume 11
_journal_year 2009
_chemical_formula_sum 'C21 H18 Cl2 N5 O2'
_chemical_formula_weight 443.30
_chemical_name_systematic
; 
 ? 
;
_space_group_IT_number 14
_symmetry_cell_setting monoclinic
_symmetry_space_group_name_Hall '-P 2ybc'
_symmetry_space_group_name_H-M 'P 1 21/c 1'
_atom_sites_solution_hydrogens geom
_atom_sites_solution_primary direct
_atom_sites_solution_secondary difmap
_audit_creation_method SHELXL-97
_cell_angle_alpha 90.00
_cell_angle_beta 114.316(2)
_cell_angle_gamma 90.00
_cell_formula_units_Z 4
_cell_length_a 16.7648(5)
_cell_length_b 9.2450(2)
_cell_length_c 15.4532(5)
_cell_measurement_reflns_used 2818
_cell_measurement_temperature 296(2)
_cell_measurement_theta_max 19.68
_cell_measurement_theta_min 2.64
_cell_volume 2182.63(11)
_computing_cell_refinement 'Bruker SMART'
_computing_data_collection 'Bruker SMART'
_computing_data_reduction 'Bruker SAINT'
_computing_molecular_graphics 'Bruker SHELXTL'
_computing_publication_material 'Bruker SHELXTL'
_computing_structure_refinement 'SHELXL-97 (Sheldrick, 1997)'
_computing_structure_solution 'SHELXS-97 (Sheldrick, 1990)'
_diffrn_ambient_temperature 296(2)
_diffrn_measured_fraction_theta_full 0.994
_diffrn_measured_fraction_theta_max 0.994
_diffrn_measurement_device_type 'CCD area detector'
_diffrn_measurement_method 'phi and omega scans'
_diffrn_radiation_monochromator graphite
_diffrn_radiation_source 'fine-focus sealed tube'
_diffrn_radiation_type MoK\a
_diffrn_radiation_wavelength 0.71073
_diffrn_reflns_av_R_equivalents 0.0351
_diffrn_reflns_av_sigmaI/netI 0.0375
_diffrn_reflns_limit_h_max 18
_diffrn_reflns_limit_h_min -19
_diffrn_reflns_limit_k_max 11
_diffrn_reflns_limit_k_min -11
_diffrn_reflns_limit_l_max 14
_diffrn_reflns_limit_l_min -18
_diffrn_reflns_number 14303
_diffrn_reflns_theta_full 25.01
_diffrn_reflns_theta_max 25.01
_diffrn_reflns_theta_min 2.58
_exptl_absorpt_coefficient_mu 0.325
_exptl_absorpt_correction_type none
_exptl_crystal_colour colourless
_exptl_crystal_density_diffrn 1.349
_exptl_crystal_density_meas 0
_exptl_crystal_density_method 'not measured'
_exptl_crystal_description block
_exptl_crystal_F_000 916
_exptl_crystal_size_max 0.398
_exptl_crystal_size_mid 0.382
_exptl_crystal_size_min 0.123
_refine_diff_density_max 0.454
_refine_diff_density_min -0.218
_refine_diff_density_rms 0.043
_refine_ls_extinction_method none
_refine_ls_goodness_of_fit_ref 1.043
_refine_ls_hydrogen_treatment mixed
_refine_ls_matrix_type full
_refine_ls_number_parameters 292
_refine_ls_number_reflns 3825
_refine_ls_number_restraints 0
_refine_ls_restrained_S_all 1.043
_refine_ls_R_factor_all 0.1014
_refine_ls_R_factor_gt 0.0630
_refine_ls_shift/su_max 0.000
_refine_ls_shift/su_mean 0.000
_refine_ls_structure_factor_coef Fsqd
_refine_ls_weighting_details 'calc w=1/[\s^2^(Fo^2^)+(0.1044P)^2^+0.5597P] where P=(Fo^2^+2Fc^2^)/3'
_refine_ls_weighting_scheme calc
_refine_ls_wR_factor_gt 0.1771
_refine_ls_wR_factor_ref 0.2008
_reflns_number_gt 2344
_reflns_number_total 3825
_reflns_threshold_expression >2sigma(I)
_cod_data_source_file cc9000482_si_007.cif
_cod_data_source_block a
_cod_depositor_comments
;
The following automatic conversions were performed:

'_symmetry_cell_setting' value 'Monoclinic' changed to 'monoclinic'
according to /home/saulius/struct/CIF-dictionaries/cif_core.dic
dictionary named 'cif_core.dic' version 2.4.2 from 2011-04-26.

Automatic conversion script
Id: cif_fix_values 1715 2011-07-08 13:25:40Z adriana 
;
_cod_original_sg_symbol_H-M P2(1)/c
_cod_database_code 1503656

loop_
_symmetry_equiv_pos_as_xyz
'x, y, z'
'-x, y+1/2, -z+1/2'
'-x, -y, -z'
'x, -y-1/2, z-1/2'

loop_
_atom_site_label
_atom_site_type_symbol
_atom_site_fract_x
_atom_site_fract_y
_atom_site_fract_z
_atom_site_U_iso_or_equiv
_atom_site_adp_type
_atom_site_occupancy
_atom_site_symmetry_multiplicity
_atom_site_calc_flag
_atom_site_refinement_flags
_atom_site_disorder_assembly
_atom_site_disorder_group
C1 C 0.51031(19) 1.0571(3) 0.8816(2) 0.0538(7) Uani 1 1 d . . .
C12 C 0.5282(2) 1.2957(3) 0.9592(2) 0.0579(8) Uani 1 1 d . . .
C6 C 0.47109(19) 1.1887(3) 0.89914(19) 0.0519(7) Uani 1 1 d . . .
C7 C 0.3840(2) 1.2166(3) 0.8605(2) 0.0570(8) Uani 1 1 d . . .
C13 C 0.3037(2) 0.8835(4) 0.6896(3) 0.0689(9) Uani 1 1 d . . .
O1 O 0.57752(16) 0.7886(3) 0.86340(19) 0.0903(8) Uani 1 1 d . . .
N4 N 0.57475(18) 1.3802(3) 1.0083(2) 0.0781(9) Uani 1 1 d . . .
N3 N 0.34676(18) 1.3383(3) 0.8751(2) 0.0799(9) Uani 1 1 d . . .
H3A H 0.3789 1.4053 0.9114 0.096 Uiso 1 1 calc R . .
H3B H 0.2909 1.3488 0.8482 0.096 Uiso 1 1 calc R . .
C2 C 0.44873(19) 0.9358(3) 0.8320(2) 0.0602(8) Uani 1 1 d . . .
H2A H 0.4313 0.8868 0.8777 0.072 Uiso 1 1 calc R . .
C9 C 0.36736(19) 0.9969(3) 0.7520(2) 0.0599(8) Uani 1 1 d . . .
H9A H 0.3874 1.0527 0.7108 0.072 Uiso 1 1 calc R . .
C8 C 0.32044(18) 1.1061(3) 0.7935(2) 0.0581(8) Uani 1 1 d . . .
C14 C 0.2669(2) 0.9025(4) 0.5922(3) 0.0758(10) Uani 1 1 d . A .
H14A H 0.2833 0.9807 0.5653 0.091 Uiso 1 1 calc R . .
C5 C 0.5955(2) 1.0416(3) 0.9055(2) 0.0637(8) Uani 1 1 d . . .
H5A H 0.6322 1.1188 0.9351 0.076 Uiso 1 1 calc R . .
C10 C 0.2766(2) 1.0303(4) 0.8466(3) 0.0701(9) Uani 1 1 d . . .
C11 C 0.2510(2) 1.1779(4) 0.7112(3) 0.0703(9) Uani 1 1 d . . .
C4 C 0.6359(2) 0.9078(4) 0.8875(3) 0.0810(11) Uani 1 1 d . . .
H4A H 0.6538 0.9255 0.8362 0.097 Uiso 1 1 calc R . .
H4B H 0.6879 0.8842 0.9439 0.097 Uiso 1 1 calc R . .
C3 C 0.4941(2) 0.8280(4) 0.7939(3) 0.0818(11) Uani 1 1 d . . .
H3C H 0.4581 0.7421 0.7725 0.098 Uiso 1 1 calc R . .
H3D H 0.5007 0.8697 0.7396 0.098 Uiso 1 1 calc R . .
N2 N 0.1978(2) 1.2249(4) 0.6445(3) 0.1005(11) Uani 1 1 d . . .
C17 C 0.2176(3) 0.6684(5) 0.6695(4) 0.0961(13) Uani 1 1 d . . .
C18 C 0.2795(2) 0.7635(4) 0.7280(3) 0.0818(11) Uani 1 1 d . A .
H18A H 0.3053 0.7477 0.7932 0.098 Uiso 1 1 calc R . .
C15 C 0.2050(2) 0.8038(5) 0.5346(3) 0.0890(13) Uani 1 1 d . . .
C16 C 0.1812(2) 0.6880(5) 0.5738(4) 0.0926(14) Uani 1 1 d . A .
N1 N 0.2441(2) 0.9712(5) 0.8865(3) 0.1052(12) Uani 1 1 d . . .
N5 N 0.0412(3) 0.1268(5) 0.3430(3) 0.1203(14) Uani 1 1 d . . .
C19 C 0.1217(5) 0.1732(8) 0.3713(6) 0.161(3) Uani 1 1 d . . .
H19A H 0.1448 0.2239 0.4283 0.194 Uiso 1 1 calc R . .
C20 C -0.0135(9) 0.0512(15) 0.2695(9) 0.367(10) Uani 1 1 d . . .
H20A H 0.0036 0.0598 0.2176 0.551 Uiso 1 1 calc R . .
H20B H -0.0718 0.0878 0.2506 0.551 Uiso 1 1 calc R . .
H20C H -0.0117 -0.0487 0.2873 0.551 Uiso 1 1 calc R . .
C21 C 0.0046(9) 0.1473(15) 0.4077(10) 0.315(7) Uani 1 1 d . . .
H21A H 0.0417 0.2095 0.4578 0.472 Uiso 1 1 calc R . .
H21B H -0.0011 0.0556 0.4337 0.472 Uiso 1 1 calc R . .
H21C H -0.0521 0.1909 0.3763 0.472 Uiso 1 1 calc R . .
O2 O 0.1681(3) 0.1569(9) 0.3314(4) 0.226(3) Uani 1 1 d . . .
Cl2 Cl 0.15555(14) 0.82657(19) 0.42227(12) 0.1116(9) Uani 0.599(3) 1 d P A 1
Cl1 Cl 0.1033(4) 0.5567(5) 0.5116(5) 0.1119(17) Uani 0.599(3) 1 d P A 1
Cl2' Cl 0.17415(19) 0.5509(2) 0.7006(2) 0.1005(12) Uani 0.401(3) 1 d P A 2
Cl1' Cl 0.0944(6) 0.6050(9) 0.4801(7) 0.133(3) Uani 0.401(3) 1 d P A 2

loop_
_atom_site_aniso_label
_atom_site_aniso_U_11
_atom_site_aniso_U_22
_atom_site_aniso_U_33
_atom_site_aniso_U_23
_atom_site_aniso_U_13
_atom_site_aniso_U_12
C1 0.0543(18) 0.0511(16) 0.0529(16) -0.0070(13) 0.0187(14) -0.0049(13)
C12 0.0529(18) 0.0493(17) 0.0684(19) -0.0082(15) 0.0220(15) -0.0008(14)
C6 0.0538(18) 0.0494(16) 0.0509(15) -0.0072(13) 0.0201(13) -0.0059(13)
C7 0.0577(19) 0.0539(17) 0.0583(17) -0.0086(14) 0.0229(14) -0.0042(14)
C13 0.0534(19) 0.065(2) 0.085(2) -0.0223(17) 0.0251(17) -0.0083(15)
O1 0.0692(16) 0.0657(14) 0.116(2) -0.0244(14) 0.0185(14) 0.0080(12)
N4 0.0637(17) 0.0667(17) 0.092(2) -0.0248(16) 0.0203(16) -0.0064(15)
N3 0.0609(17) 0.0719(18) 0.095(2) -0.0308(16) 0.0197(15) 0.0034(14)
C2 0.0544(18) 0.0546(17) 0.0662(18) -0.0091(14) 0.0194(15) -0.0029(14)
C9 0.0553(18) 0.0578(17) 0.0636(18) -0.0146(15) 0.0213(15) -0.0110(14)
C8 0.0474(17) 0.0639(18) 0.0595(18) -0.0103(14) 0.0184(14) -0.0055(14)
C14 0.066(2) 0.075(2) 0.074(2) -0.0247(18) 0.0168(18) 0.0065(17)
C5 0.0523(19) 0.0576(18) 0.074(2) -0.0144(15) 0.0189(15) -0.0035(14)
C10 0.0528(19) 0.082(2) 0.074(2) -0.0165(18) 0.0239(17) -0.0132(17)
C11 0.059(2) 0.072(2) 0.071(2) -0.0145(18) 0.0185(18) -0.0016(17)
C4 0.062(2) 0.077(2) 0.094(3) -0.024(2) 0.0222(19) 0.0012(18)
C3 0.059(2) 0.071(2) 0.097(3) -0.035(2) 0.0139(19) 0.0009(17)
N2 0.086(2) 0.096(2) 0.090(2) -0.007(2) 0.0071(19) 0.0095(19)
C17 0.081(3) 0.092(3) 0.126(4) -0.055(3) 0.054(3) -0.037(2)
C18 0.077(2) 0.078(2) 0.095(3) -0.028(2) 0.040(2) -0.0231(19)
C15 0.063(2) 0.085(3) 0.094(3) -0.038(2) 0.007(2) 0.013(2)
C16 0.053(2) 0.091(3) 0.128(4) -0.053(3) 0.032(2) -0.014(2)
N1 0.088(2) 0.139(3) 0.102(3) -0.012(2) 0.053(2) -0.033(2)
N5 0.062(2) 0.154(4) 0.146(4) 0.021(3) 0.044(2) 0.011(2)
C19 0.117(6) 0.139(5) 0.197(7) 0.043(5) 0.033(5) 0.008(4)
C20 0.316(14) 0.386(19) 0.213(11) -0.064(11) -0.080(11) -0.138(14)
C21 0.332(15) 0.365(17) 0.346(17) 0.041(14) 0.239(15) 0.111(15)
O2 0.099(3) 0.388(10) 0.197(5) 0.064(5) 0.068(3) -0.040(4)
Cl2 0.1445(18) 0.0734(11) 0.0696(11) -0.0095(8) -0.0036(10) 0.0148(10)
Cl1 0.0782(16) 0.0836(17) 0.142(4) -0.0440(17) 0.014(2) -0.0289(13)
Cl2' 0.109(2) 0.0573(14) 0.139(2) -0.0088(13) 0.0557(18) -0.0242(13)
Cl1' 0.090(4) 0.170(7) 0.144(6) -0.101(5) 0.052(4) -0.057(5)

loop_
_atom_type_symbol
_atom_type_description
_atom_type_scat_dispersion_real
_atom_type_scat_dispersion_imag
_atom_type_scat_source
C C 0.0033 0.0016 'International Tables Vol C Tables 4.2.6.8 and 6.1.1.4'
H H 0.0000 0.0000 'International Tables Vol C Tables 4.2.6.8 and 6.1.1.4'
N N 0.0061 0.0033 'International Tables Vol C Tables 4.2.6.8 and 6.1.1.4'
O O 0.0106 0.0060 'International Tables Vol C Tables 4.2.6.8 and 6.1.1.4'
Cl Cl 0.1484 0.1585 'International Tables Vol C Tables 4.2.6.8 and 6.1.1.4'

loop_
_geom_angle_atom_site_label_1
_geom_angle_atom_site_label_2
_geom_angle_atom_site_label_3
_geom_angle
C5 C1 C6 123.6(3)
C5 C1 C2 119.7(3)
C6 C1 C2 116.7(2)
N4 C12 C6 179.0(4)
C7 C6 C12 117.9(3)
C7 C6 C1 124.2(2)
C12 C6 C1 117.8(2)
N3 C7 C6 125.0(3)
N3 C7 C8 115.3(3)
C6 C7 C8 119.7(3)
C14 C13 C18 119.1(3)
C14 C13 C9 119.0(3)
C18 C13 C9 121.9(3)
C3 O1 C4 111.0(3)
C7 N3 H3A 120.0
C7 N3 H3B 120.0
H3A N3 H3B 120.0
C1 C2 C3 109.9(3)
C1 C2 C9 109.6(2)
C3 C2 C9 110.7(3)
C1 C2 H2A 108.9
C3 C2 H2A 108.9
C9 C2 H2A 108.9
C13 C9 C2 114.8(3)
C13 C9 C8 111.3(2)
C2 C9 C8 109.8(2)
C13 C9 H9A 106.9
C2 C9 H9A 106.9
C8 C9 H9A 106.9
C11 C8 C10 107.1(3)
C11 C8 C7 111.4(3)
C10 C8 C7 107.9(2)
C11 C8 C9 106.6(3)
C10 C8 C9 111.6(3)
C7 C8 C9 112.3(2)
C13 C14 C15 119.6(4)
C13 C14 H14A 120.2
C15 C14 H14A 120.2
C1 C5 C4 123.8(3)
C1 C5 H5A 118.1
C4 C5 H5A 118.1
N1 C10 C8 178.9(4)
N2 C11 C8 175.4(4)
O1 C4 C5 112.1(3)
O1 C4 H4A 109.2
C5 C4 H4A 109.2
O1 C4 H4B 109.2
C5 C4 H4B 109.2
H4A C4 H4B 107.9
O1 C3 C2 111.8(3)
O1 C3 H3C 109.2
C2 C3 H3C 109.2
O1 C3 H3D 109.2
C2 C3 H3D 109.2
H3C C3 H3D 107.9
C16 C17 C18 120.5(4)
C16 C17 Cl2' 112.8(3)
C18 C17 Cl2' 126.1(4)
C17 C18 C13 120.1(4)
C17 C18 H18A 120.0
C13 C18 H18A 120.0
C16 C15 C14 120.4(4)
C16 C15 Cl2 118.0(3)
C14 C15 Cl2 121.6(4)
C17 C16 C15 120.3(4)
C17 C16 Cl1' 133.5(5)
C15 C16 Cl1' 105.7(5)
C17 C16 Cl1 113.8(4)
C15 C16 Cl1 125.9(4)
Cl1' C16 Cl1 20.8(4)
C19 N5 C20 135.5(10)
C19 N5 C21 114.6(9)
C20 N5 C21 109.5(11)
O2 C19 N5 126.3(9)
O2 C19 H19A 116.9
N5 C19 H19A 116.9
N5 C20 H20A 109.5
N5 C20 H20B 109.5
H20A C20 H20B 109.5
N5 C20 H20C 109.5
H20A C20 H20C 109.5
H20B C20 H20C 109.5
N5 C21 H21A 109.5
N5 C21 H21B 109.5
H21A C21 H21B 109.5
N5 C21 H21C 109.5
H21A C21 H21C 109.5
H21B C21 H21C 109.5

loop_
_geom_bond_atom_site_label_1
_geom_bond_atom_site_label_2
_geom_bond_distance
C1 C5 1.328(4)
C1 C6 1.460(4)
C1 C2 1.503(4)
C12 N4 1.144(4)
C12 C6 1.422(4)
C6 C7 1.355(4)
C7 N3 1.350(4)
C7 C8 1.531(4)
C13 C14 1.382(5)
C13 C18 1.395(5)
C13 C9 1.523(4)
O1 C3 1.416(4)
O1 C4 1.418(4)
N3 H3A 0.8600
N3 H3B 0.8600
C2 C3 1.513(4)
C2 C9 1.523(4)
C2 H2A 0.9800
C9 C8 1.571(4)
C9 H9A 0.9800
C8 C11 1.481(5)
C8 C10 1.484(5)
C14 C15 1.394(5)
C14 H14A 0.9300
C5 C4 1.490(5)
C5 H5A 0.9300
C10 N1 1.119(4)
C11 N2 1.135(4)
C4 H4A 0.9700
C4 H4B 0.9700
C3 H3C 0.9700
C3 H3D 0.9700
C17 C16 1.360(6)
C17 C18 1.377(5)
C17 Cl2' 1.494(5)
C18 H18A 0.9300
C15 C16 1.367(6)
C15 Cl2 1.600(5)
C16 Cl1' 1.751(10)
C16 Cl1 1.753(7)
N5 C19 1.308(8)
N5 C20 1.327(10)
N5 C21 1.384(10)
C19 O2 1.184(9)
C19 H19A 0.9300
C20 H20A 0.9600
C20 H20B 0.9600
C20 H20C 0.9600
C21 H21A 0.9600
C21 H21B 0.9600
C21 H21C 0.9600

loop_
_geom_hbond_atom_site_label_D
_geom_hbond_atom_site_label_H
_geom_hbond_atom_site_label_A
_geom_hbond_distance_DH
_geom_hbond_distance_HA
_geom_hbond_distance_DA
_geom_hbond_angle_DHA
_geom_hbond_site_symmetry_A
N3 H3A N4 0.86 2.30 3.131(4) 162.8 3_687
N3 H3B O2 0.86 1.97 2.787(5) 159.0 4_576
N3 H3B Cl2' 0.86 2.97 3.617(4) 133.1 1_565

loop_
_geom_torsion_atom_site_label_1
_geom_torsion_atom_site_label_2
_geom_torsion_atom_site_label_3
_geom_torsion_atom_site_label_4
_geom_torsion
N4 C12 C6 C7 140(22)
N4 C12 C6 C1 -41(22)
C5 C1 C6 C7 167.4(3)
C2 C1 C6 C7 -11.4(4)
C5 C1 C6 C12 -11.3(4)
C2 C1 C6 C12 169.9(3)
C12 C6 C7 N3 -0.6(5)
C1 C6 C7 N3 -179.3(3)
C12 C6 C7 C8 178.5(3)
C1 C6 C7 C8 -0.2(4)
C5 C1 C2 C3 -15.4(4)
C6 C1 C2 C3 163.5(3)
C5 C1 C2 C9 -137.2(3)
C6 C1 C2 C9 41.6(4)
C14 C13 C9 C2 -136.6(3)
C18 C13 C9 C2 45.3(4)
C14 C13 C9 C8 98.0(3)
C18 C13 C9 C8 -80.1(4)
C1 C2 C9 C13 174.1(3)
C3 C2 C9 C13 52.7(4)
C1 C2 C9 C8 -59.7(3)
C3 C2 C9 C8 178.9(3)
N3 C7 C8 C11 40.6(4)
C6 C7 C8 C11 -138.6(3)
N3 C7 C8 C10 -76.6(3)
C6 C7 C8 C10 104.2(3)
N3 C7 C8 C9 160.0(3)
C6 C7 C8 C9 -19.1(4)
C13 C9 C8 C11 -60.7(3)
C2 C9 C8 C11 171.2(3)
C13 C9 C8 C10 55.9(3)
C2 C9 C8 C10 -72.3(3)
C13 C9 C8 C7 177.1(3)
C2 C9 C8 C7 49.0(3)
C18 C13 C14 C15 1.6(5)
C9 C13 C14 C15 -176.5(3)
C6 C1 C5 C4 -179.8(3)
C2 C1 C5 C4 -1.1(5)
C11 C8 C10 N1 126(21)
C7 C8 C10 N1 -115(21)
C9 C8 C10 N1 9(21)
C10 C8 C11 N2 -95(5)
C7 C8 C11 N2 147(5)
C9 C8 C11 N2 25(5)
C3 O1 C4 C5 47.0(4)
C1 C5 C4 O1 -14.0(5)
C4 O1 C3 C2 -66.6(4)
C1 C2 C3 O1 48.6(4)
C9 C2 C3 O1 169.7(3)
C16 C17 C18 C13 1.8(6)
Cl2' C17 C18 C13 -168.8(3)
C14 C13 C18 C17 -2.2(5)
C9 C13 C18 C17 175.9(3)
C13 C14 C15 C16 -0.6(5)
C13 C14 C15 Cl2 175.7(3)
C18 C17 C16 C15 -0.9(6)
Cl2' C17 C16 C15 170.9(3)
C18 C17 C16 Cl1' -171.6(5)
Cl2' C17 C16 Cl1' 0.2(7)
C18 C17 C16 Cl1 -179.5(4)
Cl2' C17 C16 Cl1 -7.7(5)
C14 C15 C16 C17 0.3(6)
Cl2 C15 C16 C17 -176.2(3)
C14 C15 C16 Cl1' 173.3(4)
Cl2 C15 C16 Cl1' -3.2(5)
C14 C15 C16 Cl1 178.7(4)
Cl2 C15 C16 Cl1 2.2(6)
C20 N5 C19 O2 1.3(15)
C21 N5 C19 O2 173.6(9)
